data_2238497
loop_
_publ_author_name
'Starosta, Wojciech'
'Leciejewicz, Janusz'

_publ_section_title
;
 Di-\m-aqua-bis[aqua(5-carboxylato-1<i>H</i>-1,2,3-triazole-4-carboxylic
 acid-\k^2^<i>N</i>^3^,<i>O</i>^4^)lithium]
;
_journal_issue 9
_journal_name_full 'Acta Crystallographica Section E'
_journal_page_first m515
_journal_page_last m516
_journal_paper_doi 10.1107/S1600536813023167
_journal_volume 69
_journal_year 2013
_chemical_formula_iupac '[Li2 (C4 H2 N3 O4)2 (H2 O)4]'
_chemical_formula_moiety 'C8 H12 Li2 N6 O12'
_chemical_formula_sum 'C8 H12 Li2 N6 O12'
_chemical_formula_weight 398.12
_chemical_name_systematic
;Di-\m-aqua-bis[aqua(5-carboxylato-1<i>H</i>-1,2,3-triazole-4-carboxylic
acid-\k^2^<i>N</i>^3^,<i>O</i>^4^)lithium]
;
_space_group_IT_number 2
_symmetry_cell_setting triclinic
_symmetry_space_group_name_Hall '-P 1'
_symmetry_space_group_name_H-M 'P -1'
_atom_sites_solution_hydrogens geom
_atom_sites_solution_primary direct
_atom_sites_solution_secondary difmap
_audit_creation_method SHELXL-97
_cell_angle_alpha 68.60(3)
_cell_angle_beta 77.64(3)
_cell_angle_gamma 85.16(3)
_cell_formula_units_Z 1
_cell_length_a 5.1264(10)
_cell_length_b 8.0350(16)
_cell_length_c 10.040(2)
_cell_measurement_reflns_used 25
_cell_measurement_temperature 293(2)
_cell_measurement_theta_max 15
_cell_measurement_theta_min 6
_cell_volume 376.11(16)
_computing_cell_refinement 'KM-4 Software (Kuma, 1996)'
_computing_data_collection 'KM-4 Software (Kuma, 1996)'
_computing_data_reduction 'DATAPROC (Kuma, 2001)'
_computing_molecular_graphics 'SHELXTL (Sheldrick, 2008)'
_computing_publication_material 'SHELXTL (Sheldrick, 2008)'
_computing_structure_refinement 'SHELXL97 (Sheldrick, 2008)'
_computing_structure_solution 'SHELXS97 (Sheldrick, 2008)'
_diffrn_ambient_temperature 293(2)
_diffrn_measured_fraction_theta_full 0.988
_diffrn_measured_fraction_theta_max 0.988
_diffrn_measurement_device_type 'Kuma KM-4 four-circle'
_diffrn_measurement_method 'profile data from \w/2\q scan'
_diffrn_radiation_monochromator graphite
_diffrn_radiation_source 'fine-focus sealed tube'
_diffrn_radiation_type MoK\a
_diffrn_radiation_wavelength 0.71073
_diffrn_reflns_av_R_equivalents 0.1099
_diffrn_reflns_av_sigmaI/netI 0.0366
_diffrn_reflns_limit_h_max 7
_diffrn_reflns_limit_h_min 0
_diffrn_reflns_limit_k_max 11
_diffrn_reflns_limit_k_min -11
_diffrn_reflns_limit_l_max 13
_diffrn_reflns_limit_l_min -13
_diffrn_reflns_number 2414
_diffrn_reflns_theta_full 30.12
_diffrn_reflns_theta_max 30.12
_diffrn_reflns_theta_min 2.22
_diffrn_standards_decay_% 3.7
_diffrn_standards_interval_count 200
_diffrn_standards_number 3
_exptl_absorpt_coefficient_mu 0.163
_exptl_absorpt_correction_T_max 0.96589
_exptl_absorpt_correction_T_min 0.95134
_exptl_absorpt_correction_type analytical
_exptl_absorpt_process_details '(<i>CrysAlis RED</i>; Oxford Diffraction, 2008)'
_exptl_crystal_colour colourless
_exptl_crystal_density_diffrn 1.758
_exptl_crystal_density_method 'not measured'
_exptl_crystal_description blocks
_exptl_crystal_F_000 204
_exptl_crystal_size_max 0.454
_exptl_crystal_size_mid 0.257
_exptl_crystal_size_min 0.218
_refine_diff_density_max 0.615
_refine_diff_density_min -0.432
_refine_ls_extinction_method none
_refine_ls_goodness_of_fit_ref 1.040
_refine_ls_hydrogen_treatment refall
_refine_ls_matrix_type full
_refine_ls_number_parameters 151
_refine_ls_number_reflns 2185
_refine_ls_number_restraints 0
_refine_ls_restrained_S_all 1.040
_refine_ls_R_factor_all 0.0730
_refine_ls_R_factor_gt 0.0572
_refine_ls_shift/su_max 0.000
_refine_ls_shift/su_mean 0.000
_refine_ls_structure_factor_coef Fsqd
_refine_ls_weighting_details 'calc w=1/[\s^2^(Fo^2^)+(0.1210P)^2^] where P=(Fo^2^+2Fc^2^)/3'
_refine_ls_weighting_scheme calc
_refine_ls_wR_factor_gt 0.1385
_refine_ls_wR_factor_ref 0.1512
_reflns_number_gt 1695
_reflns_number_total 2185
_reflns_threshold_expression I>2\s(I)
_cod_data_source_file hb7130.cif
_cod_data_source_block I
_cod_original_cell_volume 376.12(13)
_cod_database_code 2238497
_cod_database_fobs_code 2238497

loop_
_symmetry_equiv_pos_as_xyz
'x, y, z'
'-x, -y, -z'

loop_
_atom_site_type_symbol
_atom_site_label
_atom_site_fract_x
_atom_site_fract_y
_atom_site_fract_z
_atom_site_U_iso_or_equiv
_atom_site_adp_type
_atom_site_calc_flag
_atom_site_occupancy
_atom_site_symmetry_multiplicity
O O1 0.21219(19) 0.40701(15) 0.33815(11) 0.0281(2) Uani d 1 1
N N3 0.6270(2) 0.17626(16) 0.33674(12) 0.0254(3) Uani d 1 1
C C5 0.6283(2) 0.17546(15) 0.11571(12) 0.0194(2) Uani d 1 1
C C4 0.5041(2) 0.24296(16) 0.22126(12) 0.0195(3) Uani d 1 1
N N1 0.8213(2) 0.07012(16) 0.17492(12) 0.0245(3) Uani d 1 1
C C6 0.2768(2) 0.36533(16) 0.22992(13) 0.0205(3) Uani d 1 1
N N2 0.8203(2) 0.07056(17) 0.30842(13) 0.0295(3) Uani d 1 1
O O3 0.38723(19) 0.29832(14) -0.07107(10) 0.0269(2) Uani d 1 1
O O4 0.7499(2) 0.13549(15) -0.10818(11) 0.0301(3) Uani d 1 1
O O5 0.71001(19) 0.56809(15) 0.36456(11) 0.0280(2) Uani d 1 1
O O6 0.7261(3) 0.19431(19) 0.60872(13) 0.0419(3) Uani d 1 1
Li Li1 0.4924(5) 0.3334(4) 0.4828(3) 0.0317(5) Uani d 1 1
H H52 0.871(4) 0.527(3) 0.358(2) 0.032(5) Uiso d 1 1
H H51 0.682(4) 0.618(3) 0.272(3) 0.042(6) Uiso d 1 1
O O2 0.15267(19) 0.42563(14) 0.12078(11) 0.0266(2) Uani d 1 1
C C7 0.5863(2) 0.20502(16) -0.03313(12) 0.0207(3) Uani d 1 1
H H61 0.848(8) 0.120(5) 0.600(4) 0.094(12) Uiso d 1 1
H H62 0.735(8) 0.181(6) 0.701(5) 0.117(14) Uiso d 1 1
H H2 0.214(8) 0.380(6) 0.047(5) 0.099(12) Uiso d 1 1
H H1 0.944(4) 0.012(3) 0.136(2) 0.036(5) Uiso d 1 1

loop_
_atom_site_aniso_label
_atom_site_aniso_U_11
_atom_site_aniso_U_22
_atom_site_aniso_U_33
_atom_site_aniso_U_12
_atom_site_aniso_U_13
_atom_site_aniso_U_23
O1 0.0267(4) 0.0409(6) 0.0228(5) 0.0088(4) -0.0017(3) -0.0222(4)
N3 0.0307(5) 0.0320(6) 0.0160(5) 0.0076(4) -0.0041(4) -0.0134(4)
C5 0.0236(5) 0.0229(5) 0.0130(5) 0.0028(4) -0.0005(4) -0.0104(4)
C4 0.0236(5) 0.0232(5) 0.0131(5) 0.0020(4) 0.0000(4) -0.0106(4)
N1 0.0300(5) 0.0298(5) 0.0163(5) 0.0098(4) -0.0044(4) -0.0135(4)
C6 0.0205(5) 0.0248(6) 0.0170(5) 0.0014(4) 0.0014(4) -0.0117(4)
N2 0.0367(6) 0.0372(6) 0.0188(5) 0.0135(5) -0.0091(4) -0.0159(5)
O3 0.0302(5) 0.0359(5) 0.0171(4) 0.0086(4) -0.0051(3) -0.0138(4)
O4 0.0360(5) 0.0401(6) 0.0175(4) 0.0134(4) -0.0031(4) -0.0184(4)
O5 0.0258(5) 0.0406(6) 0.0181(4) 0.0071(4) -0.0011(3) -0.0144(4)
O6 0.0534(7) 0.0546(7) 0.0232(5) 0.0265(5) -0.0144(5) -0.0224(5)
Li1 0.0375(12) 0.0382(13) 0.0210(11) 0.0030(10) -0.0014(9) -0.0158(10)
O2 0.0275(4) 0.0341(5) 0.0215(5) 0.0086(3) -0.0050(3) -0.0155(4)
C7 0.0259(5) 0.0241(5) 0.0132(5) 0.0016(4) -0.0006(4) -0.0102(4)

loop_
_atom_type_symbol
_atom_type_description
_atom_type_scat_dispersion_real
_atom_type_scat_dispersion_imag
_atom_type_scat_source
C C 0.0033 0.0016 'International Tables Vol C Tables 4.2.6.8 and 6.1.1.4'
H H 0.0000 0.0000 'International Tables Vol C Tables 4.2.6.8 and 6.1.1.4'
Li Li -0.0003 0.0001 'International Tables Vol C Tables 4.2.6.8 and 6.1.1.4'
N N 0.0061 0.0033 'International Tables Vol C Tables 4.2.6.8 and 6.1.1.4'
O O 0.0106 0.0060 'International Tables Vol C Tables 4.2.6.8 and 6.1.1.4'

loop_
_geom_angle_atom_site_label_1
_geom_angle_atom_site_label_2
_geom_angle_atom_site_label_3
_geom_angle_site_symmetry_1
_geom_angle_site_symmetry_3
_geom_angle
C6 O1 Li1 . . 115.52(11)
N2 N3 C4 . . 108.64(11)
N2 N3 Li1 . . 140.62(11)
C4 N3 Li1 . . 108.55(11)
N1 C5 C4 . . 103.63(11)
N1 C5 C7 . . 123.52(11)
C4 C5 C7 . . 132.82(11)
N3 C4 C5 . . 108.86(11)
N3 C4 C6 . . 118.02(11)
C5 C4 C6 . . 133.12(12)
C5 N1 N2 . . 111.56(11)
C5 N1 H1 . . 128.6(14)
N2 N1 H1 . . 119.7(14)
O1 C6 O2 . . 122.70(12)
O1 C6 C4 . . 119.06(12)
O2 C6 C4 . . 118.23(11)
N3 N2 N1 . . 107.31(11)
Li1 O5 Li1 2_666 . 86.83(11)
Li1 O5 H52 2_666 . 126.9(15)
Li1 O5 H52 . . 101.1(13)
Li1 O5 H51 2_666 . 118.6(15)
Li1 O5 H51 . . 112.5(13)
H52 O5 H51 . . 107(2)
Li1 O6 H61 . . 133(3)
Li1 O6 H62 . . 132(3)
H61 O6 H62 . . 95(4)
O6 Li1 O5 . 2_666 92.37(11)
O6 Li1 O5 . . 102.05(13)
O5 Li1 O5 2_666 . 93.17(11)
O6 Li1 O1 . . 161.54(16)
O5 Li1 O1 2_666 . 98.57(11)
O5 Li1 O1 . . 92.20(12)
O6 Li1 N3 . . 89.77(11)
O5 Li1 N3 2_666 . 165.21(15)
O5 Li1 N3 . . 100.70(11)
O1 Li1 N3 . . 75.95(9)
O6 Li1 Li1 . 2_666 100.59(15)
O5 Li1 Li1 2_666 2_666 47.47(8)
O5 Li1 Li1 . 2_666 45.70(8)
O1 Li1 Li1 . 2_666 97.76(14)
N3 Li1 Li1 . 2_666 146.10(17)
C6 O2 H2 . . 115(3)
O4 C7 O3 . . 126.12(12)
O4 C7 C5 . . 117.29(12)
O3 C7 C5 . . 116.59(11)

loop_
_geom_bond_atom_site_label_1
_geom_bond_atom_site_label_2
_geom_bond_site_symmetry_2
_geom_bond_distance
_geom_bond_publ_flag
Li1 O1 . 2.156(3) y
Li1 O5 . 2.089(3) y
Li1 O5 2_666 2.029(3) y
Li1 O6 . 1.916(3) y
Li1 N3 . 2.234(3) y
O1 C6 . 1.2229(15) ?
N3 N2 . 1.3029(16) ?
N3 C4 . 1.3529(16) ?
C5 N1 . 1.3386(17) ?
C5 C4 . 1.3765(16) ?
C5 C7 . 1.4852(16) ?
C4 C6 . 1.4692(17) ?
N1 N2 . 1.3405(15) ?
N1 H1 . 0.86(2) ?
C6 O2 . 1.3035(16) ?
O3 C7 . 1.2559(16) ?
O4 C7 . 1.2415(15) ?
O5 Li1 2_666 2.029(3) ?
O5 H52 . 0.86(2) ?
O5 H51 . 0.90(2) ?
O6 H61 . 0.84(4) ?
O6 H62 . 0.91(5) ?
Li1 Li1 2_666 2.831(5) ?
O2 H2 . 0.93(5) ?

loop_
_geom_hbond_atom_site_label_D
_geom_hbond_atom_site_label_H
_geom_hbond_atom_site_label_A
_geom_hbond_site_symmetry_A
_geom_hbond_distance_DH
_geom_hbond_distance_HA
_geom_hbond_distance_DA
_geom_hbond_angle_DHA
O5 H52 O1 1_655 0.86(2) 1.93(2) 2.7873(16) 172(2)
O6 H61 N2 2_756 0.84(4) 2.30(4) 3.0545(19) 150(4)
O5 H51 O3 2_665 0.90(2) 1.98(3) 2.8834(16) 174(2)
O6 H62 O4 1_556 0.91(5) 1.83(5) 2.7343(16) 176(4)
N1 H1 O4 2_755 0.86(2) 1.92(2) 2.7522(17) 162(2)
O2 H2 O3 . 0.93(5) 1.63(5) 2.5380(16) 167(4)
